data_7055999
loop_
_publ_author_name
'Beament, James'
'Mahon, Mary F.'
'Buchard, Antoine'
'Jones, Matthew D.'

_publ_section_title
;
 Salan group 13 complexes -- structural study and lactide polymerisation
;
_journal_issue 5
_journal_name_full 'New J. Chem.'
_journal_page_first 2198
_journal_paper_doi 10.1039/C6NJ03844A
_journal_volume 41
_journal_year 2017
_chemical_formula_sum 'C93 H157 In2 N4 O6'
_chemical_formula_weight 1656.86
_space_group_crystal_system monoclinic
_space_group_IT_number 15
_space_group_name_Hall '-I 2ya'
_space_group_name_H-M_alt 'I 1 2/a 1'
_symmetry_space_group_name_Hall '-I 2ya'
_symmetry_space_group_name_H-M 'I 1 2/a 1'
_atom_sites_solution_hydrogens mixed
_audit_creation_method SHELXL-2014/7
_audit_update_record
;
2016-10-18 deposited with the CCDC.
2017-02-06 downloaded from the CCDC.
;
_cell_angle_alpha 90
_cell_angle_beta 99.1720(10)
_cell_angle_gamma 90
_cell_formula_units_Z 4
_cell_length_a 17.9334(3)
_cell_length_b 16.6462(2)
_cell_length_c 32.2729(3)
_cell_measurement_reflns_used 34163
_cell_measurement_temperature 150(2)
_cell_measurement_theta_max 72.2450
_cell_measurement_theta_min 3.6520
_cell_volume 9511.0(2)
_computing_cell_refinement 'CrysAlisPro 1.171.38.43 (Rigaku OD, 2015)'
_computing_data_collection 'CrysAlisPro 1.171.38.43 (Rigaku OD, 2015)'
_computing_data_reduction 'CrysAlisPro 1.171.38.43 (Rigaku OD, 2015)'
_computing_molecular_graphics 'ORTEP3 for Windows - Farrugia, L. J. J. Appl. Crystallogr. 1997, 30, 565'
_computing_publication_material
;
 'WinGX publication routines, Farrugia, 
 L. J., J. Appl. Crystallogr., 1999, 32, 837-838
;
_computing_structure_refinement
;
 SHELXL-2014/8 (Sheldrick, 2014)
 Sheldrick GM (2008) Acta Crystallogr A64:112--122 and 
 C. B. H\"ubschle, G. M. Sheldrick and B. Dittrich
 ShelXle: a Qt graphical user interface for SHELXL
 J. Appl. Cryst., 44, (2011) 1281-1284.
;
_computing_structure_solution
; 
 SHELXT
 Sheldrick, G. M. (2008). Acta Cryst. A64, 112-122.
;
_diffrn_ambient_temperature 150(2)
_diffrn_measured_fraction_theta_full 0.999
_diffrn_measured_fraction_theta_max 0.999
_diffrn_measurement_device 'four-circle diffractometer'
_diffrn_measurement_device_type 'SuperNova, Dual, Cu at zero, EosS2'
_diffrn_measurement_method '\w scans'
_diffrn_radiation_type CuK\a
_diffrn_radiation_wavelength 1.54184
_diffrn_reflns_av_R_equivalents 0.0485
_diffrn_reflns_av_unetI/netI 0.0253
_diffrn_reflns_Laue_measured_fraction_full 0.999
_diffrn_reflns_Laue_measured_fraction_max 0.999
_diffrn_reflns_limit_h_max 19
_diffrn_reflns_limit_h_min -21
_diffrn_reflns_limit_k_max 19
_diffrn_reflns_limit_k_min -19
_diffrn_reflns_limit_l_max 38
_diffrn_reflns_limit_l_min -38
_diffrn_reflns_number 68760
_diffrn_reflns_point_group_measured_fraction_full 0.999
_diffrn_reflns_point_group_measured_fraction_max 0.999
_diffrn_reflns_theta_full 66.597
_diffrn_reflns_theta_max 66.597
_diffrn_reflns_theta_min 2.774
_exptl_absorpt_coefficient_mu 4.247
_exptl_absorpt_correction_T_max 1.00000
_exptl_absorpt_correction_T_min 0.75897
_exptl_absorpt_correction_type multi-scan
_exptl_absorpt_process_details
;
CrysAlisPro 1.171.38.41 (Rigaku Oxford Diffraction, 2015)
Empirical absorption correction using spherical harmonics,
 implemented in SCALE3 ABSPACK scaling algorithm.
;
_exptl_crystal_colour colourless
_exptl_crystal_density_diffrn 1.157
_exptl_crystal_description block
_exptl_crystal_F_000 3556
_exptl_crystal_size_max 0.050
_exptl_crystal_size_mid 0.050
_exptl_crystal_size_min 0.020
_refine_diff_density_max 1.053
_refine_diff_density_min -0.393
_refine_diff_density_rms 0.086
_refine_ls_extinction_method none
_refine_ls_goodness_of_fit_ref 1.040
_refine_ls_hydrogen_treatment mixed
_refine_ls_matrix_type full
_refine_ls_number_parameters 530
_refine_ls_number_reflns 8390
_refine_ls_number_restraints 46
_refine_ls_restrained_S_all 1.059
_refine_ls_R_factor_all 0.0435
_refine_ls_R_factor_gt 0.0383
_refine_ls_shift/su_max 0.004
_refine_ls_shift/su_mean 0.000
_refine_ls_structure_factor_coef Fsqd
_refine_ls_weighting_details 'w=1/[\s^2^(Fo^2^)+(0.0764P)^2^+11.1567P] where P=(Fo^2^+2Fc^2^)/3'
_refine_ls_weighting_scheme calc
_refine_ls_wR_factor_gt 0.1091
_refine_ls_wR_factor_ref 0.1140
_reflns_Friedel_coverage 0.000
_reflns_number_gt 7431
_reflns_number_total 8390
_reflns_threshold_expression 'I > 2\s(I)'
_cod_data_source_file c6nj03844a2.cif
_cod_data_source_block In_1_OH_OEt
_cod_depositor_comments 'Adding full bibliography for 7055992--7055999.cif.'
_cod_database_code 7055999
_shelx_shelxl_version_number 2014/7
_shelx_space_group_comment
;
The symmetry employed for this shelxl refinement is uniquely defined
by the following loop, which should always be used as a source of
symmetry information in preference to the above space-group names.
They are only intended as comments.
;

loop_
_space_group_symop_operation_xyz
'x, y, z'
'-x+1/2, y, -z'
'x+1/2, y+1/2, z+1/2'
'-x+1, y+1/2, -z+1/2'
'-x, -y, -z'
'x-1/2, -y, z'
'-x+1/2, -y+1/2, -z+1/2'
'x, -y+1/2, z+1/2'

loop_
_atom_site_label
_atom_site_type_symbol
_atom_site_fract_x
_atom_site_fract_y
_atom_site_fract_z
_atom_site_U_iso_or_equiv
_atom_site_adp_type
_atom_site_occupancy
_atom_site_site_symmetry_order
_atom_site_calc_flag
_atom_site_refinement_flags_posn
_atom_site_refinement_flags_adp
_atom_site_refinement_flags_occupancy
_atom_site_disorder_assembly
_atom_site_disorder_group
In1 In 0.20777(2) 0.83233(2) 0.44755(2) 0.02751(9) Uani 1 1 d . . . . .
O1 O 0.09178(11) 0.84613(12) 0.44949(6) 0.0318(4) Uani 1 1 d . . . . .
N1 N 0.17623(13) 0.94006(15) 0.40083(7) 0.0309(5) Uani 1 1 d . . . . .
C1 C 0.03757(16) 0.84467(17) 0.41556(9) 0.0323(6) Uani 1 1 d . . . . .
O2 O 0.18805(12) 0.73239(14) 0.40762(7) 0.0403(5) Uani 1 1 d . . . . .
N2 N 0.31675(13) 0.85269(17) 0.41864(7) 0.0336(5) Uani 1 1 d . . . . .
C2 C 0.04990(16) 0.87257(19) 0.37612(9) 0.0343(6) Uani 1 1 d . . . . .
O3 O 0.2500 0.75817(17) 0.5000 0.0370(7) Uani 1 2 d S T P . .
C3 C -0.00773(18) 0.8690(2) 0.34133(9) 0.0394(7) Uani 1 1 d . . . . .
H3 H 0.0016 0.8899 0.3152 0.047 Uiso 1 1 calc R U . . .
O4 O 0.2500 0.91072(17) 0.5000 0.0284(6) Uani 1 2 d DS T P . .
C4 C -0.07762(19) 0.8361(2) 0.34364(10) 0.0414(8) Uani 1 1 d . . . . .
C5 C -0.08975(17) 0.8106(2) 0.38298(10) 0.0393(7) Uani 1 1 d . . . . .
H5 H -0.1378 0.7888 0.3854 0.047 Uiso 1 1 calc R U . . .
C6 C -0.03579(17) 0.81500(19) 0.41911(10) 0.0353(6) Uani 1 1 d . . . . .
C7 C -0.1381(2) 0.8238(3) 0.30457(12) 0.0541(10) Uani 1 1 d . . . . .
C8 C -0.1144(3) 0.8545(5) 0.26528(13) 0.101(2) Uani 1 1 d . . . . .
H8A H -0.1088 0.9130 0.2670 0.151 Uiso 1 1 calc R U . . .
H8B H -0.1527 0.8405 0.2412 0.151 Uiso 1 1 calc R U . . .
H8C H -0.0660 0.8302 0.2618 0.151 Uiso 1 1 calc R U . . .
C9 C -0.2123(2) 0.8627(3) 0.31068(13) 0.0665(12) Uani 1 1 d . . . . .
H9A H -0.2045 0.9204 0.3155 0.100 Uiso 1 1 calc R U . . .
H9B H -0.2302 0.8384 0.3349 0.100 Uiso 1 1 calc R U . . .
H9C H -0.2500 0.8543 0.2855 0.100 Uiso 1 1 calc R U . . .
C10 C -0.1527(3) 0.7329(3) 0.29894(17) 0.0927(18) Uani 1 1 d . . . . .
H10A H -0.1916 0.7237 0.2744 0.139 Uiso 1 1 calc R U . . .
H10B H -0.1698 0.7112 0.3240 0.139 Uiso 1 1 calc R U . . .
H10C H -0.1059 0.7059 0.2948 0.139 Uiso 1 1 calc R U . . .
C11 C -0.1350(2) 0.7523(3) 0.45849(12) 0.0555(9) Uani 1 1 d . . . . .
H11A H -0.1727 0.7923 0.4468 0.083 Uiso 1 1 calc R U . . .
H11B H -0.1442 0.7362 0.4864 0.083 Uiso 1 1 calc R U . . .
H11C H -0.1388 0.7052 0.4400 0.083 Uiso 1 1 calc R U . . .
C12 C -0.05532(17) 0.7889(2) 0.46188(10) 0.0400(7) Uani 1 1 d . . . . .
C13 C 0.0001(2) 0.7240(2) 0.48191(12) 0.0495(8) Uani 1 1 d . . . . .
H13A H -0.0141 0.7069 0.5087 0.074 Uiso 1 1 calc R U . . .
H13B H 0.0514 0.7460 0.4869 0.074 Uiso 1 1 calc R U . . .
H13C H -0.0018 0.6778 0.4630 0.074 Uiso 1 1 calc R U . . .
C14 C -0.05322(18) 0.8633(2) 0.49013(9) 0.0411(7) Uani 1 1 d . . . . .
H14A H -0.0952 0.8990 0.4793 0.062 Uiso 1 1 calc R U . . .
H14B H -0.0053 0.8917 0.4904 0.062 Uiso 1 1 calc R U . . .
H14C H -0.0578 0.8465 0.5187 0.062 Uiso 1 1 calc R U . . .
C15 C 0.12537(16) 0.9006(2) 0.36610(8) 0.0359(6) Uani 1 1 d . . . . .
H15A H 0.1520 0.8535 0.3567 0.043 Uiso 1 1 calc R U . . .
H15B H 0.1159 0.9386 0.3422 0.043 Uiso 1 1 calc R U . . .
C16 C 0.13859(17) 1.01033(19) 0.41731(9) 0.0371(6) Uani 1 1 d . . . . .
H16A H 0.1147 0.9943 0.4417 0.045 Uiso 1 1 calc R U . . .
H16B H 0.0992 1.0325 0.3953 0.045 Uiso 1 1 calc R U . . .
H16 H 0.2500 0.9587(6) 0.5000 0.14(4) Uiso 1 2 d DS . P . .
C17 C 0.1995(2) 1.0716(2) 0.43022(16) 0.0614(10) Uani 1 1 d . . . . .
H17A H 0.2069 1.0798 0.4610 0.074 Uiso 1 1 calc R U . . .
H17B H 0.1853 1.1237 0.4163 0.074 Uiso 1 1 calc R U . . .
C18 C 0.2707(2) 1.0402(2) 0.41711(11) 0.0482(8) Uani 1 1 d . . . . .
H18A H 0.3058 1.0198 0.4417 0.058 Uiso 1 1 calc R U . . .
H18B H 0.2964 1.0828 0.4034 0.058 Uiso 1 1 calc R U . . .
C19 C 0.24494(17) 0.97220(19) 0.38634(9) 0.0363(6) Uani 1 1 d . . . . .
H19 H 0.2288 0.9970 0.3581 0.044 Uiso 1 1 calc R U . . .
C20 C 0.30128(17) 0.9054(2) 0.38113(9) 0.0371(7) Uani 1 1 d . . . . .
H20 H 0.2798 0.8717 0.3564 0.045 Uiso 1 1 calc R U . . .
C21 C 0.37884(18) 0.9377(2) 0.37398(10) 0.0476(8) Uani 1 1 d . . . . .
H21A H 0.4000 0.9039 0.3534 0.057 Uiso 1 1 calc R U . . .
H21B H 0.3744 0.9936 0.3635 0.057 Uiso 1 1 calc R U . . .
C22 C 0.42920(18) 0.9339(2) 0.41722(10) 0.0424(7) Uani 1 1 d . . . . .
H22A H 0.4428 0.9886 0.4277 0.051 Uiso 1 1 calc R U . . .
H22B H 0.4762 0.9037 0.4154 0.051 Uiso 1 1 calc R U . . .
C23 C 0.38235(17) 0.8904(2) 0.44656(9) 0.0404(7) Uani 1 1 d . . . . .
H23A H 0.4132 0.8488 0.4632 0.048 Uiso 1 1 calc R U . . .
H23B H 0.3643 0.9291 0.4661 0.048 Uiso 1 1 calc R U . . .
C24 C 0.34442(17) 0.7709(2) 0.40730(9) 0.0395(7) Uani 1 1 d . . . . .
H24A H 0.3949 0.7778 0.3991 0.047 Uiso 1 1 calc R U . . .
H24B H 0.3510 0.7372 0.4329 0.047 Uiso 1 1 calc R U . . .
C25 C 0.29587(17) 0.7255(2) 0.37291(9) 0.0392(7) Uani 1 1 d . . . . .
C26 C 0.3292(2) 0.6984(3) 0.33930(11) 0.0534(9) Uani 1 1 d . . . . .
H26 H 0.3783 0.7171 0.3366 0.064 Uiso 1 1 calc R U . . .
C27 C 0.2932(2) 0.6454(3) 0.30997(12) 0.0630(11) Uani 1 1 d . . . . .
C28 C 0.2227(2) 0.6176(3) 0.31683(12) 0.0598(10) Uani 1 1 d . . . . .
H28 H 0.1980 0.5792 0.2977 0.072 Uiso 1 1 calc R U . . .
C29 C 0.18588(19) 0.6419(2) 0.34959(11) 0.0463(8) Uani 1 1 d . . . . .
C30 C 0.22210(18) 0.7018(2) 0.37746(9) 0.0386(7) Uani 1 1 d . . . . .
C31 C 0.3302(3) 0.6166(4) 0.27278(14) 0.096(2) Uani 1 1 d D . . . .
C32 C 0.4100(5) 0.5878(9) 0.2880(4) 0.088(4) Uani 0.5 1 d D U P A 1
H32A H 0.4360 0.5794 0.2638 0.133 Uiso 0.5 1 calc R U P A 1
H32B H 0.4084 0.5371 0.3033 0.133 Uiso 0.5 1 calc R U P A 1
H32C H 0.4372 0.6282 0.3066 0.133 Uiso 0.5 1 calc R U P A 1
C33 C 0.3525(7) 0.6950(6) 0.2470(3) 0.083(3) Uani 0.5 1 d D U P A 1
H33A H 0.3774 0.7350 0.2668 0.124 Uiso 0.5 1 calc R U P A 1
H33B H 0.3066 0.7183 0.2309 0.124 Uiso 0.5 1 calc R U P A 1
H33C H 0.3869 0.6788 0.2277 0.124 Uiso 0.5 1 calc R U P A 1
C34 C 0.2804(8) 0.5708(8) 0.2395(4) 0.085(4) Uani 0.5 1 d D U P A 1
H34A H 0.3023 0.5717 0.2135 0.128 Uiso 0.5 1 calc R U P A 1
H34B H 0.2302 0.5955 0.2344 0.128 Uiso 0.5 1 calc R U P A 1
H34C H 0.2761 0.5151 0.2486 0.128 Uiso 0.5 1 calc R U P A 1
C35 C 0.1112(2) 0.6040(2) 0.35604(13) 0.0570(10) Uani 1 1 d . . . . .
C36 C 0.1171(3) 0.5731(3) 0.40090(16) 0.0783(14) Uani 1 1 d . . . . .
H36A H 0.1609 0.5374 0.4072 0.118 Uiso 1 1 calc R U . . .
H36B H 0.0711 0.5434 0.4039 0.118 Uiso 1 1 calc R U . . .
H36C H 0.1230 0.6186 0.4204 0.118 Uiso 1 1 calc R U . . .
C37 C 0.0473(2) 0.6653(3) 0.34741(19) 0.0755(15) Uani 1 1 d . . . . .
H37A H 0.0599 0.7125 0.3653 0.113 Uiso 1 1 calc R U . . .
H37B H 0.0004 0.6413 0.3535 0.113 Uiso 1 1 calc R U . . .
H37C H 0.0406 0.6815 0.3179 0.113 Uiso 1 1 calc R U . . .
C38 C 0.0896(3) 0.5320(3) 0.32658(17) 0.0828(16) Uani 1 1 d . . . . .
H38A H 0.0805 0.5507 0.2974 0.124 Uiso 1 1 calc R U . . .
H38B H 0.0437 0.5068 0.3334 0.124 Uiso 1 1 calc R U . . .
H38C H 0.1309 0.4929 0.3302 0.124 Uiso 1 1 calc R U . . .
C39 C 0.2267(4) 0.6749(4) 0.5029(3) 0.0499(19) Uani 0.5 1 d . . P B -1
H39A H 0.1757 0.6669 0.4865 0.060 Uiso 0.5 1 calc R U P B -1
H39B H 0.2250 0.6606 0.5325 0.060 Uiso 0.5 1 calc R U P B -1
C40 C 0.2842(5) 0.6216(5) 0.4854(3) 0.060(2) Uani 0.5 1 d . . P B -1
H40A H 0.3352 0.6340 0.4999 0.090 Uiso 0.5 1 calc R U P B -1
H40B H 0.2814 0.6317 0.4553 0.090 Uiso 0.5 1 calc R U P B -1
H40C H 0.2728 0.5650 0.4899 0.090 Uiso 0.5 1 calc R U P B -1
C41 C 0.0138(5) 0.0955(7) 0.2877(3) 0.152(4) Uani 1 1 d . . . . .
H41A H 0.0024 0.0561 0.3084 0.228 Uiso 1 1 calc R U . . .
H41B H 0.0315 0.0676 0.2644 0.228 Uiso 1 1 calc R U . . .
H41C H -0.0320 0.1261 0.2771 0.228 Uiso 1 1 calc R U . . .
C42 C 0.0725(6) 0.1503(7) 0.3075(3) 0.156(4) Uani 1 1 d . . . . .
H42A H 0.1177 0.1183 0.3188 0.187 Uiso 1 1 calc R U . . .
H42B H 0.0865 0.1865 0.2857 0.187 Uiso 1 1 calc R U . . .
C43 C 0.0523(4) 0.1981(6) 0.3407(3) 0.127(3) Uani 1 1 d . . . . .
H43A H 0.0381 0.1617 0.3624 0.152 Uiso 1 1 calc R U . . .
H43B H 0.0069 0.2298 0.3293 0.152 Uiso 1 1 calc R U . . .
C44 C 0.1127(5) 0.2561(6) 0.3620(3) 0.152(4) Uani 1 1 d . . . . .
H44A H 0.1597 0.2251 0.3705 0.183 Uiso 1 1 calc R U . . .
H44B H 0.1230 0.2957 0.3407 0.183 Uiso 1 1 calc R U . . .
C45 C 0.0962(6) 0.3013(7) 0.3993(4) 0.168(5) Uani 1 1 d . . . . .
H45A H 0.0772 0.2634 0.4188 0.202 Uiso 1 1 calc R U . . .
H45B H 0.0559 0.3411 0.3901 0.202 Uiso 1 1 calc R U . . .
C46 C 0.1649(7) 0.3444(6) 0.4222(4) 0.185(5) Uani 1 1 d . . . . .
H46A H 0.1935 0.3079 0.4427 0.277 Uiso 1 1 calc R U . . .
H46B H 0.1488 0.3914 0.4368 0.277 Uiso 1 1 calc R U . . .
H46C H 0.1970 0.3618 0.4020 0.277 Uiso 1 1 calc R U . . .
C53 C 0.4437(8) 0.5255(10) 0.4485(4) 0.133(5) Uiso 0.5 1 d D . P . .
H53A H 0.4484 0.5848 0.4485 0.160 Uiso 0.5 1 calc R U P . .
H53B H 0.4810 0.5039 0.4319 0.160 Uiso 0.5 1 calc R U P . .
C50 C 0.3643(9) 0.5032(13) 0.4261(6) 0.190(9) Uiso 0.5 1 d D . P . .
H50A H 0.3684 0.4710 0.4012 0.284 Uiso 0.5 1 calc R U P . .
H50B H 0.3357 0.5524 0.4177 0.284 Uiso 0.5 1 calc R U P . .
H50C H 0.3381 0.4722 0.4452 0.284 Uiso 0.5 1 calc R U P . .
C32A C 0.4100(6) 0.6383(10) 0.2748(4) 0.105(5) Uani 0.5 1 d D U P A 2
H32D H 0.4295 0.6143 0.2510 0.157 Uiso 0.5 1 calc R U P A 2
H32E H 0.4389 0.6183 0.3011 0.157 Uiso 0.5 1 calc R U P A 2
H32F H 0.4147 0.6969 0.2736 0.157 Uiso 0.5 1 calc R U P A 2
C33A C 0.2699(8) 0.6153(10) 0.2340(4) 0.103(5) Uani 0.5 1 d D U P A 2
H33D H 0.2527 0.6703 0.2271 0.155 Uiso 0.5 1 calc R U P A 2
H33E H 0.2272 0.5826 0.2395 0.155 Uiso 0.5 1 calc R U P A 2
H33F H 0.2911 0.5924 0.2104 0.155 Uiso 0.5 1 calc R U P A 2
C34A C 0.3398(8) 0.5205(6) 0.2804(4) 0.121(5) Uani 0.5 1 d D U P A 2
H34D H 0.3622 0.4965 0.2575 0.182 Uiso 0.5 1 calc R U P A 2
H34E H 0.2902 0.4963 0.2811 0.182 Uiso 0.5 1 calc R U P A 2
H34F H 0.3728 0.5106 0.3071 0.182 Uiso 0.5 1 calc R U P A 2
C52 C 0.4655(8) 0.4959(11) 0.4940(4) 0.131(5) Uiso 0.5 1 d D . P . .
H52A H 0.4373 0.5269 0.5126 0.157 Uiso 0.5 1 calc R U P . .
H52B H 0.4517 0.4386 0.4957 0.157 Uiso 0.5 1 calc R U P . .

loop_
_atom_site_aniso_label
_atom_site_aniso_U_11
_atom_site_aniso_U_22
_atom_site_aniso_U_33
_atom_site_aniso_U_23
_atom_site_aniso_U_13
_atom_site_aniso_U_12
In1 0.02224(13) 0.03908(13) 0.02103(12) -0.00217(6) 0.00292(8) -0.00290(7)
O1 0.0212(10) 0.0500(11) 0.0236(9) -0.0028(8) 0.0014(8) -0.0018(8)
N1 0.0233(12) 0.0471(13) 0.0225(11) -0.0011(10) 0.0046(9) -0.0027(10)
C1 0.0239(14) 0.0420(15) 0.0304(14) -0.0087(11) 0.0025(11) 0.0005(11)
O2 0.0350(12) 0.0506(12) 0.0366(11) -0.0176(9) 0.0093(9) -0.0068(10)
N2 0.0222(12) 0.0554(14) 0.0228(11) -0.0019(10) 0.0023(9) -0.0051(11)
C2 0.0260(14) 0.0470(16) 0.0284(14) -0.0065(12) 0.0000(11) 0.0000(12)
O3 0.0500(18) 0.0334(14) 0.0260(14) 0.000 0.0014(12) 0.000
C3 0.0330(16) 0.0574(19) 0.0267(14) -0.0084(13) 0.0010(12) 0.0015(14)
O4 0.0273(14) 0.0348(14) 0.0211(12) 0.000 -0.0021(10) 0.000
C4 0.0294(17) 0.059(2) 0.0330(16) -0.0147(13) -0.0034(13) 0.0005(13)
C5 0.0244(15) 0.0499(17) 0.0424(17) -0.0135(14) 0.0012(13) -0.0015(13)
C6 0.0259(15) 0.0437(15) 0.0355(16) -0.0075(12) 0.0027(12) -0.0007(12)
C7 0.0302(18) 0.088(3) 0.0393(19) -0.0242(17) -0.0094(15) 0.0008(17)
C8 0.047(3) 0.212(7) 0.036(2) -0.011(3) -0.0141(19) -0.023(3)
C9 0.038(2) 0.102(3) 0.052(2) -0.022(2) -0.0142(17) 0.010(2)
C10 0.081(3) 0.088(3) 0.091(4) -0.044(3) -0.043(3) 0.008(3)
C11 0.0360(19) 0.072(2) 0.059(2) 0.0110(18) 0.0081(16) -0.0129(17)
C12 0.0267(15) 0.0493(17) 0.0443(17) 0.0036(14) 0.0066(13) -0.0034(13)
C13 0.0408(19) 0.0486(18) 0.059(2) 0.0123(16) 0.0073(16) -0.0003(15)
C14 0.0311(16) 0.0614(19) 0.0316(15) 0.0029(14) 0.0079(12) 0.0064(14)
C15 0.0294(15) 0.0554(17) 0.0211(13) -0.0040(12) -0.0012(11) -0.0016(13)
C16 0.0335(16) 0.0439(16) 0.0347(15) 0.0002(12) 0.0074(12) 0.0017(13)
C17 0.037(2) 0.049(2) 0.096(3) -0.017(2) 0.0042(19) 0.0010(16)
C18 0.0413(19) 0.060(2) 0.0451(18) -0.0066(15) 0.0116(15) -0.0128(16)
C19 0.0314(16) 0.0517(17) 0.0267(13) 0.0046(12) 0.0076(12) -0.0060(13)
C20 0.0295(15) 0.0604(19) 0.0219(13) 0.0022(12) 0.0057(11) -0.0016(14)
C21 0.0320(17) 0.074(2) 0.0395(17) 0.0096(16) 0.0127(14) -0.0015(16)
C22 0.0276(15) 0.0605(19) 0.0402(16) -0.0004(14) 0.0082(13) -0.0084(14)
C23 0.0259(15) 0.064(2) 0.0298(14) -0.0034(13) 0.0014(12) -0.0107(14)
C24 0.0253(15) 0.0592(19) 0.0338(15) -0.0033(14) 0.0040(12) 0.0032(13)
C25 0.0291(16) 0.0552(18) 0.0327(15) -0.0062(13) 0.0033(12) 0.0056(14)
C26 0.0365(19) 0.081(3) 0.0448(19) -0.0115(18) 0.0115(15) 0.0097(18)
C27 0.049(2) 0.096(3) 0.044(2) -0.028(2) 0.0085(17) 0.013(2)
C28 0.050(2) 0.078(3) 0.047(2) -0.0334(19) -0.0045(17) 0.0120(19)
C29 0.0367(18) 0.0569(19) 0.0426(18) -0.0179(15) -0.0016(14) 0.0074(15)
C30 0.0337(16) 0.0504(17) 0.0306(14) -0.0097(13) 0.0022(12) 0.0047(14)
C31 0.079(3) 0.152(6) 0.056(3) -0.047(3) 0.013(2) 0.029(4)
C32 0.082(7) 0.112(9) 0.083(7) -0.021(6) 0.048(6) 0.015(7)
C33 0.096(7) 0.102(7) 0.063(5) -0.020(5) 0.050(5) -0.013(6)
C34 0.112(9) 0.101(8) 0.052(6) -0.037(6) 0.041(6) -0.014(7)
C35 0.041(2) 0.060(2) 0.068(2) -0.0333(19) 0.0033(17) -0.0024(16)
C36 0.075(3) 0.075(3) 0.085(3) -0.021(2) 0.016(3) -0.030(2)
C37 0.035(2) 0.079(3) 0.109(4) -0.039(3) 0.000(2) 0.0005(19)
C38 0.059(3) 0.084(3) 0.103(4) -0.055(3) 0.005(3) -0.012(2)
C39 0.057(6) 0.047(4) 0.047(4) -0.002(3) 0.011(4) -0.005(3)
C40 0.067(5) 0.044(4) 0.070(5) -0.003(4) 0.016(4) 0.012(4)
C41 0.110(6) 0.225(12) 0.127(7) 0.003(7) 0.036(5) 0.032(7)
C42 0.128(7) 0.239(12) 0.115(6) 0.074(7) 0.062(6) 0.053(7)
C43 0.095(5) 0.168(7) 0.132(6) 0.069(6) 0.059(5) 0.056(5)
C44 0.123(7) 0.154(8) 0.195(10) 0.090(7) 0.071(7) 0.051(6)
C45 0.140(8) 0.189(10) 0.195(10) 0.079(8) 0.087(8) 0.086(8)
C46 0.157(10) 0.126(7) 0.262(15) 0.064(8) 0.007(10) 0.025(7)
C32A 0.115(10) 0.128(10) 0.089(8) -0.035(8) 0.068(8) -0.009(8)
C33A 0.120(10) 0.142(12) 0.055(6) -0.045(8) 0.036(6) -0.009(10)
C34A 0.100(8) 0.161(11) 0.113(9) -0.070(8) 0.045(7) 0.024(8)

loop_
_atom_type_symbol
_atom_type_description
_atom_type_scat_dispersion_real
_atom_type_scat_dispersion_imag
_atom_type_scat_source
C C 0.0181 0.0091 'International Tables Vol C Tables 4.2.6.8 and 6.1.1.4'
H H 0.0000 0.0000 'International Tables Vol C Tables 4.2.6.8 and 6.1.1.4'
In In 0.0822 5.0449 'International Tables Vol C Tables 4.2.6.8 and 6.1.1.4'
N N 0.0311 0.0180 'International Tables Vol C Tables 4.2.6.8 and 6.1.1.4'
O O 0.0492 0.0322 'International Tables Vol C Tables 4.2.6.8 and 6.1.1.4'

loop_
_geom_angle_atom_site_label_1
_geom_angle_atom_site_label_2
_geom_angle_atom_site_label_3
_geom_angle
_geom_angle_site_symmetry_1
_geom_angle_site_symmetry_3
O2 In1 O1 91.96(8) . .
O2 In1 O3 91.85(9) . .
O1 In1 O3 105.50(5) . .
O2 In1 O4 163.04(9) . .
O1 In1 O4 97.74(6) . .
O3 In1 O4 72.19(9) . .
O2 In1 N2 86.51(9) . .
O1 In1 N2 153.65(8) . .
O3 In1 N2 100.85(6) . .
O4 In1 N2 90.81(6) . .
O2 In1 N1 102.17(9) . .
O1 In1 N1 78.35(8) . .
O3 In1 N1 165.41(9) . .
O4 In1 N1 93.43(8) . .
N2 In1 N1 76.29(9) . .
C1 O1 In1 124.35(17) . .
C15 N1 C19 111.3(2) . .
C15 N1 C16 111.0(2) . .
C19 N1 C16 106.0(2) . .
C15 N1 In1 101.69(18) . .
C19 N1 In1 110.46(18) . .
C16 N1 In1 116.47(17) . .
O1 C1 C2 122.3(3) . .
O1 C1 C6 119.8(3) . .
C2 C1 C6 117.9(3) . .
C30 O2 In1 134.5(2) . .
C20 N2 C23 105.6(2) . .
C20 N2 C24 111.1(2) . .
C23 N2 C24 105.4(2) . .
C20 N2 In1 110.74(17) . .
C23 N2 In1 116.71(17) . .
C24 N2 In1 107.18(18) . .
C3 C2 C1 120.6(3) . .
C3 C2 C15 114.4(3) . .
C1 C2 C15 124.8(3) . .
C39 O3 In1 124.7(3) . 2_556
C39 O3 In1 122.2(4) . .
In1 O3 In1 109.32(12) 2_556 .
C4 C3 C2 122.3(3) . .
C4 C3 H3 118.9 . .
C2 C3 H3 118.9 . .
In1 O4 In1 106.29(12) . 2_556
In1 O4 H16 126.85(6) . .
In1 O4 H16 126.85(6) 2_556 .
C3 C4 C5 116.5(3) . .
C3 C4 C7 122.4(3) . .
C5 C4 C7 121.0(3) . .
C4 C5 C6 124.1(3) . .
C4 C5 H5 118.0 . .
C6 C5 H5 118.0 . .
C5 C6 C1 118.5(3) . .
C5 C6 C12 120.6(3) . .
C1 C6 C12 120.9(3) . .
C8 C7 C9 109.8(4) . .
C8 C7 C4 113.0(3) . .
C9 C7 C4 110.7(3) . .
C8 C7 C10 107.6(4) . .
C9 C7 C10 107.4(4) . .
C4 C7 C10 108.2(3) . .
C7 C8 H8A 109.5 . .
C7 C8 H8B 109.5 . .
H8A C8 H8B 109.5 . .
C7 C8 H8C 109.5 . .
H8A C8 H8C 109.5 . .
H8B C8 H8C 109.5 . .
C7 C9 H9A 109.5 . .
C7 C9 H9B 109.5 . .
H9A C9 H9B 109.5 . .
C7 C9 H9C 109.5 . .
H9A C9 H9C 109.5 . .
H9B C9 H9C 109.5 . .
C7 C10 H10A 109.5 . .
C7 C10 H10B 109.5 . .
H10A C10 H10B 109.5 . .
C7 C10 H10C 109.5 . .
H10A C10 H10C 109.5 . .
H10B C10 H10C 109.5 . .
C12 C11 H11A 109.5 . .
C12 C11 H11B 109.5 . .
H11A C11 H11B 109.5 . .
C12 C11 H11C 109.5 . .
H11A C11 H11C 109.5 . .
H11B C11 H11C 109.5 . .
C14 C12 C13 111.3(3) . .
C14 C12 C6 108.6(3) . .
C13 C12 C6 110.5(3) . .
C14 C12 C11 107.2(3) . .
C13 C12 C11 106.4(3) . .
C6 C12 C11 112.9(3) . .
C12 C13 H13A 109.5 . .
C12 C13 H13B 109.5 . .
H13A C13 H13B 109.5 . .
C12 C13 H13C 109.5 . .
H13A C13 H13C 109.5 . .
H13B C13 H13C 109.5 . .
C12 C14 H14A 109.5 . .
C12 C14 H14B 109.5 . .
H14A C14 H14B 109.5 . .
C12 C14 H14C 109.5 . .
H14A C14 H14C 109.5 . .
H14B C14 H14C 109.5 . .
N1 C15 C2 116.0(2) . .
N1 C15 H15A 108.3 . .
C2 C15 H15A 108.3 . .
N1 C15 H15B 108.3 . .
C2 C15 H15B 108.3 . .
H15A C15 H15B 107.4 . .
N1 C16 C17 106.3(3) . .
N1 C16 H16A 110.5 . .
C17 C16 H16A 110.5 . .
N1 C16 H16B 110.5 . .
C17 C16 H16B 110.5 . .
H16A C16 H16B 108.7 . .
C16 C17 C18 107.3(3) . .
C16 C17 H17A 110.3 . .
C18 C17 H17A 110.3 . .
C16 C17 H17B 110.3 . .
C18 C17 H17B 110.3 . .
H17A C17 H17B 108.5 . .
C17 C18 C19 105.0(3) . .
C17 C18 H18A 110.7 . .
C19 C18 H18A 110.7 . .
C17 C18 H18B 110.7 . .
C19 C18 H18B 110.7 . .
H18A C18 H18B 108.8 . .
N1 C19 C18 104.0(2) . .
N1 C19 C20 111.6(2) . .
C18 C19 C20 118.3(3) . .
N1 C19 H19 107.5 . .
C18 C19 H19 107.5 . .
C20 C19 H19 107.5 . .
N2 C20 C19 112.4(2) . .
N2 C20 C21 105.8(2) . .
C19 C20 C21 113.0(3) . .
N2 C20 H20 108.5 . .
C19 C20 H20 108.5 . .
C21 C20 H20 108.5 . .
C22 C21 C20 105.3(2) . .
C22 C21 H21A 110.7 . .
C20 C21 H21A 110.7 . .
C22 C21 H21B 110.7 . .
C20 C21 H21B 110.7 . .
H21A C21 H21B 108.8 . .
C21 C22 C23 106.1(2) . .
C21 C22 H22A 110.5 . .
C23 C22 H22A 110.5 . .
C21 C22 H22B 110.5 . .
C23 C22 H22B 110.5 . .
H22A C22 H22B 108.7 . .
N2 C23 C22 106.2(2) . .
N2 C23 H23A 110.5 . .
C22 C23 H23A 110.5 . .
N2 C23 H23B 110.5 . .
C22 C23 H23B 110.5 . .
H23A C23 H23B 108.7 . .
C25 C24 N2 117.2(2) . .
C25 C24 H24A 108.0 . .
N2 C24 H24A 108.0 . .
C25 C24 H24B 108.0 . .
N2 C24 H24B 108.0 . .
H24A C24 H24B 107.2 . .
C26 C25 C30 121.1(3) . .
C26 C25 C24 117.9(3) . .
C30 C25 C24 120.5(3) . .
C27 C26 C25 122.0(4) . .
C27 C26 H26 119.0 . .
C25 C26 H26 119.0 . .
C26 C27 C28 116.1(3) . .
C26 C27 C31 121.5(4) . .
C28 C27 C31 122.3(4) . .
C27 C28 C29 125.1(3) . .
C27 C28 H28 117.4 . .
C29 C28 H28 117.4 . .
C28 C29 C30 117.2(3) . .
C28 C29 C35 121.2(3) . .
C30 C29 C35 121.6(3) . .
O2 C30 C25 121.1(3) . .
O2 C30 C29 120.8(3) . .
C25 C30 C29 118.1(3) . .
C34 C31 C32 119.8(8) . .
C32A C31 C33A 126.9(10) . .
C32A C31 C27 115.3(6) . .
C34 C31 C27 116.1(7) . .
C32 C31 C27 110.4(5) . .
C33A C31 C27 108.0(7) . .
C32A C31 C34A 99.0(9) . .
C33A C31 C34A 99.0(9) . .
C27 C31 C34A 103.8(5) . .
C34 C31 C33 102.0(8) . .
C32 C31 C33 97.0(8) . .
C27 C31 C33 108.7(5) . .
C31 C32 H32A 109.5 . .
C31 C32 H32B 109.5 . .
H32A C32 H32B 109.5 . .
C31 C32 H32C 109.5 . .
H32A C32 H32C 109.5 . .
H32B C32 H32C 109.5 . .
C31 C33 H33A 109.5 . .
C31 C33 H33B 109.5 . .
H33A C33 H33B 109.5 . .
C31 C33 H33C 109.5 . .
H33A C33 H33C 109.5 . .
H33B C33 H33C 109.5 . .
C31 C34 H34A 109.5 . .
C31 C34 H34B 109.5 . .
H34A C34 H34B 109.5 . .
C31 C34 H34C 109.5 . .
H34A C34 H34C 109.5 . .
H34B C34 H34C 109.5 . .
C36 C35 C29 109.9(3) . .
C36 C35 C37 109.6(4) . .
C29 C35 C37 110.4(4) . .
C36 C35 C38 107.2(4) . .
C29 C35 C38 112.2(3) . .
C37 C35 C38 107.4(3) . .
C35 C36 H36A 109.5 . .
C35 C36 H36B 109.5 . .
H36A C36 H36B 109.5 . .
C35 C36 H36C 109.5 . .
H36A C36 H36C 109.5 . .
H36B C36 H36C 109.5 . .
C35 C37 H37A 109.5 . .
C35 C37 H37B 109.5 . .
H37A C37 H37B 109.5 . .
C35 C37 H37C 109.5 . .
H37A C37 H37C 109.5 . .
H37B C37 H37C 109.5 . .
C35 C38 H38A 109.5 . .
C35 C38 H38B 109.5 . .
H38A C38 H38B 109.5 . .
C35 C38 H38C 109.5 . .
H38A C38 H38C 109.5 . .
H38B C38 H38C 109.5 . .
O3 C39 C40 108.1(5) . .
O3 C39 H39A 110.1 . .
C40 C39 H39A 110.1 . .
O3 C39 H39B 110.1 . .
C40 C39 H39B 110.1 . .
H39A C39 H39B 108.4 . .
C39 C40 H40A 109.5 . .
C39 C40 H40B 109.5 . .
H40A C40 H40B 109.5 . .
C39 C40 H40C 109.5 . .
H40A C40 H40C 109.5 . .
H40B C40 H40C 109.5 . .
C42 C41 H41A 109.5 . .
C42 C41 H41B 109.5 . .
H41A C41 H41B 109.5 . .
C42 C41 H41C 109.5 . .
H41A C41 H41C 109.5 . .
H41B C41 H41C 109.5 . .
C43 C42 C41 115.2(8) . .
C43 C42 H42A 108.5 . .
C41 C42 H42A 108.5 . .
C43 C42 H42B 108.5 . .
C41 C42 H42B 108.5 . .
H42A C42 H42B 107.5 . .
C42 C43 C44 116.4(8) . .
C42 C43 H43A 108.2 . .
C44 C43 H43A 108.2 . .
C42 C43 H43B 108.2 . .
C44 C43 H43B 108.2 . .
H43A C43 H43B 107.3 . .
C45 C44 C43 117.7(8) . .
C45 C44 H44A 107.9 . .
C43 C44 H44A 107.9 . .
C45 C44 H44B 107.9 . .
C43 C44 H44B 107.9 . .
H44A C44 H44B 107.2 . .
C44 C45 C46 112.6(9) . .
C44 C45 H45A 109.1 . .
C46 C45 H45A 109.1 . .
C44 C45 H45B 109.1 . .
C46 C45 H45B 109.1 . .
H45A C45 H45B 107.8 . .
C45 C46 H46A 109.5 . .
C45 C46 H46B 109.5 . .
H46A C46 H46B 109.5 . .
C45 C46 H46C 109.5 . .
H46A C46 H46C 109.5 . .
H46B C46 H46C 109.5 . .
C50 C53 C52 116.5(10) . .
C50 C53 H53A 108.2 . .
C52 C53 H53A 108.2 . .
C50 C53 H53B 108.2 . .
C52 C53 H53B 108.2 . .
H53A C53 H53B 107.3 . .
C53 C50 H50A 109.5 . .
C53 C50 H50B 109.5 . .
H50A C50 H50B 109.5 . .
C53 C50 H50C 109.5 . .
H50A C50 H50C 109.5 . .
H50B C50 H50C 109.5 . .
C31 C32A H32D 109.5 . .
C31 C32A H32E 109.5 . .
H32D C32A H32E 109.5 . .
C31 C32A H32F 109.5 . .
H32D C32A H32F 109.5 . .
H32E C32A H32F 109.5 . .
C31 C33A H33D 109.5 . .
C31 C33A H33E 109.5 . .
H33D C33A H33E 109.5 . .
C31 C33A H33F 109.5 . .
H33D C33A H33F 109.5 . .
H33E C33A H33F 109.5 . .
C31 C34A H34D 109.5 . .
C31 C34A H34E 109.5 . .
H34D C34A H34E 109.5 . .
C31 C34A H34F 109.5 . .
H34D C34A H34F 109.5 . .
H34E C34A H34F 109.5 . .
C52 C52 C53 110.5(17) 5_666 .
C52 C52 H52A 109.5 5_666 .
C53 C52 H52A 109.5 . .
C52 C52 H52B 109.5 5_666 .
C53 C52 H52B 109.5 . .
H52A C52 H52B 108.1 . .

loop_
_geom_bond_atom_site_label_1
_geom_bond_atom_site_label_2
_geom_bond_distance
_geom_bond_site_symmetry_2
In1 O2 2.100(2) .
In1 O1 2.103(2) .
In1 O3 2.1341(16) .
In1 O4 2.1755(17) .
In1 N2 2.321(2) .
In1 N1 2.353(2) .
O1 C1 1.344(4) .
N1 C15 1.481(3) .
N1 C19 1.486(4) .
N1 C16 1.490(4) .
C1 C2 1.405(4) .
C1 C6 1.427(4) .
O2 C30 1.330(4) .
N2 C20 1.485(4) .
N2 C23 1.501(4) .
N2 C24 1.514(4) .
C2 C3 1.401(4) .
C2 C15 1.514(4) .
O3 C39 1.456(7) .
O3 In1 2.1340(16) 2_556
C3 C4 1.380(5) .
C3 H3 0.9500 .
O4 In1 2.1755(17) 2_556
O4 H16 0.798(10) .
C4 C5 1.389(5) .
C4 C7 1.540(4) .
C5 C6 1.393(4) .
C5 H5 0.9500 .
C6 C12 1.540(4) .
C7 C8 1.491(7) .
C7 C9 1.521(5) .
C7 C10 1.541(6) .
C8 H8A 0.9800 .
C8 H8B 0.9800 .
C8 H8C 0.9800 .
C9 H9A 0.9800 .
C9 H9B 0.9800 .
C9 H9C 0.9800 .
C10 H10A 0.9800 .
C10 H10B 0.9800 .
C10 H10C 0.9800 .
C11 C12 1.542(4) .
C11 H11A 0.9800 .
C11 H11B 0.9800 .
C11 H11C 0.9800 .
C12 C14 1.533(5) .
C12 C13 1.539(5) .
C13 H13A 0.9800 .
C13 H13B 0.9800 .
C13 H13C 0.9800 .
C14 H14A 0.9800 .
C14 H14B 0.9800 .
C14 H14C 0.9800 .
C15 H15A 0.9900 .
C15 H15B 0.9900 .
C16 C17 1.504(5) .
C16 H16A 0.9900 .
C16 H16B 0.9900 .
C17 C18 1.502(5) .
C17 H17A 0.9900 .
C17 H17B 0.9900 .
C18 C19 1.527(5) .
C18 H18A 0.9900 .
C18 H18B 0.9900 .
C19 C20 1.530(4) .
C19 H19 1.0000 .
C20 C21 1.542(4) .
C20 H20 1.0000 .
C21 C22 1.538(4) .
C21 H21A 0.9900 .
C21 H21B 0.9900 .
C22 C23 1.542(4) .
C22 H22A 0.9900 .
C22 H22B 0.9900 .
C23 H23A 0.9900 .
C23 H23B 0.9900 .
C24 C25 1.501(4) .
C24 H24A 0.9900 .
C24 H24B 0.9900 .
C25 C26 1.395(4) .
C25 C30 1.411(5) .
C26 C27 1.378(6) .
C26 H26 0.9500 .
C27 C28 1.396(6) .
C27 C31 1.538(5) .
C28 C29 1.393(5) .
C28 H28 0.9500 .
C29 C30 1.428(5) .
C29 C35 1.524(5) .
C31 C32A 1.467(9) .
C31 C34 1.491(8) .
C31 C32 1.515(8) .
C31 C33A 1.517(9) .
C31 C34A 1.623(9) .
C31 C33 1.633(8) .
C32 H32A 0.9800 .
C32 H32B 0.9800 .
C32 H32C 0.9800 .
C33 H33A 0.9800 .
C33 H33B 0.9800 .
C33 H33C 0.9800 .
C34 H34A 0.9800 .
C34 H34B 0.9800 .
C34 H34C 0.9800 .
C35 C36 1.524(7) .
C35 C37 1.527(6) .
C35 C38 1.540(5) .
C36 H36A 0.9800 .
C36 H36B 0.9800 .
C36 H36C 0.9800 .
C37 H37A 0.9800 .
C37 H37B 0.9800 .
C37 H37C 0.9800 .
C38 H38A 0.9800 .
C38 H38B 0.9800 .
C38 H38C 0.9800 .
C39 C40 1.534(10) .
C39 H39A 0.9900 .
C39 H39B 0.9900 .
C40 H40A 0.9800 .
C40 H40B 0.9800 .
C40 H40C 0.9800 .
C41 C42 1.460(13) .
C41 H41A 0.9800 .
C41 H41B 0.9800 .
C41 H41C 0.9800 .
C42 C43 1.425(12) .
C42 H42A 0.9900 .
C42 H42B 0.9900 .
C43 C44 1.529(12) .
C43 H43A 0.9900 .
C43 H43B 0.9900 .
C44 C45 1.488(13) .
C44 H44A 0.9900 .
C44 H44B 0.9900 .
C45 C46 1.514(14) .
C45 H45A 0.9900 .
C45 H45B 0.9900 .
C46 H46A 0.9800 .
C46 H46B 0.9800 .
C46 H46C 0.9800 .
C53 C50 1.537(2) .
C53 C52 1.538(2) .
C53 H53A 0.9900 .
C53 H53B 0.9900 .
C50 H50A 0.9800 .
C50 H50B 0.9800 .
C50 H50C 0.9800 .
C32A H32D 0.9800 .
C32A H32E 0.9800 .
C32A H32F 0.9800 .
C33A H33D 0.9800 .
C33A H33E 0.9800 .
C33A H33F 0.9800 .
C34A H34D 0.9800 .
C34A H34E 0.9800 .
C34A H34F 0.9800 .
C52 C52 1.24(3) 5_666
C52 H52A 0.9900 .
C52 H52B 0.9900 .

loop_
_geom_torsion_atom_site_label_1
_geom_torsion_atom_site_label_2
_geom_torsion_atom_site_label_3
_geom_torsion_atom_site_label_4
_geom_torsion
_geom_torsion_site_symmetry_1
_geom_torsion_site_symmetry_4
In1 O1 C1 C2 -32.1(4) . .
In1 O1 C1 C6 148.8(2) . .
O1 C1 C2 C3 179.1(3) . .
C6 C1 C2 C3 -1.8(4) . .
O1 C1 C2 C15 5.3(5) . .
C6 C1 C2 C15 -175.6(3) . .
C1 C2 C3 C4 -2.1(5) . .
C15 C2 C3 C4 172.4(3) . .
C2 C3 C4 C5 3.5(5) . .
C2 C3 C4 C7 -173.2(3) . .
C3 C4 C5 C6 -1.3(5) . .
C7 C4 C5 C6 175.5(3) . .
C4 C5 C6 C1 -2.4(5) . .
C4 C5 C6 C12 177.1(3) . .
O1 C1 C6 C5 -177.0(3) . .
C2 C1 C6 C5 3.9(4) . .
O1 C1 C6 C12 3.5(4) . .
C2 C1 C6 C12 -175.7(3) . .
C3 C4 C7 C8 -2.9(6) . .
C5 C4 C7 C8 -179.5(4) . .
C3 C4 C7 C9 -126.5(4) . .
C5 C4 C7 C9 56.9(5) . .
C3 C4 C7 C10 116.2(4) . .
C5 C4 C7 C10 -60.5(5) . .
C5 C6 C12 C14 -113.5(3) . .
C1 C6 C12 C14 66.0(4) . .
C5 C6 C12 C13 124.1(3) . .
C1 C6 C12 C13 -56.3(4) . .
C5 C6 C12 C11 5.2(4) . .
C1 C6 C12 C11 -175.3(3) . .
C19 N1 C15 C2 -174.3(3) . .
C16 N1 C15 C2 -56.5(3) . .
In1 N1 C15 C2 68.1(3) . .
C3 C2 C15 N1 153.2(3) . .
C1 C2 C15 N1 -32.6(4) . .
C15 N1 C16 C17 -145.9(3) . .
C19 N1 C16 C17 -24.9(3) . .
In1 N1 C16 C17 98.3(3) . .
N1 C16 C17 C18 5.7(4) . .
C16 C17 C18 C19 15.0(4) . .
C15 N1 C19 C18 154.9(3) . .
C16 N1 C19 C18 34.1(3) . .
In1 N1 C19 C18 -92.9(2) . .
C15 N1 C19 C20 -76.5(3) . .
C16 N1 C19 C20 162.6(2) . .
In1 N1 C19 C20 35.7(3) . .
C17 C18 C19 N1 -30.1(4) . .
C17 C18 C19 C20 -154.5(3) . .
C23 N2 C20 C19 -89.7(3) . .
C24 N2 C20 C19 156.5(2) . .
In1 N2 C20 C19 37.5(3) . .
C23 N2 C20 C21 34.0(3) . .
C24 N2 C20 C21 -79.8(3) . .
In1 N2 C20 C21 161.2(2) . .
N1 C19 C20 N2 -50.0(3) . .
C18 C19 C20 N2 70.6(3) . .
N1 C19 C20 C21 -169.6(2) . .
C18 C19 C20 C21 -49.0(4) . .
N2 C20 C21 C22 -24.9(4) . .
C19 C20 C21 C22 98.4(3) . .
C20 C21 C22 C23 6.6(4) . .
C20 N2 C23 C22 -29.7(3) . .
C24 N2 C23 C22 88.0(3) . .
In1 N2 C23 C22 -153.2(2) . .
C21 C22 C23 N2 13.8(4) . .
C20 N2 C24 C25 -54.5(3) . .
C23 N2 C24 C25 -168.5(3) . .
In1 N2 C24 C25 66.6(3) . .
N2 C24 C25 C26 126.1(3) . .
N2 C24 C25 C30 -62.5(4) . .
C30 C25 C26 C27 -2.3(6) . .
C24 C25 C26 C27 169.1(4) . .
C25 C26 C27 C28 -2.7(7) . .
C25 C26 C27 C31 179.4(4) . .
C26 C27 C28 C29 2.7(7) . .
C31 C27 C28 C29 -179.3(5) . .
C27 C28 C29 C30 2.2(6) . .
C27 C28 C29 C35 -176.0(4) . .
In1 O2 C30 C25 15.4(5) . .
In1 O2 C30 C29 -166.6(2) . .
C26 C25 C30 O2 -174.8(3) . .
C24 C25 C30 O2 14.1(5) . .
C26 C25 C30 C29 7.2(5) . .
C24 C25 C30 C29 -163.9(3) . .
C28 C29 C30 O2 175.0(3) . .
C35 C29 C30 O2 -6.8(5) . .
C28 C29 C30 C25 -7.0(5) . .
C35 C29 C30 C25 171.2(3) . .
C26 C27 C31 C32A 9.9(11) . .
C28 C27 C31 C32A -167.9(9) . .
C26 C27 C31 C34 -169.8(8) . .
C28 C27 C31 C34 12.4(10) . .
C26 C27 C31 C32 49.6(9) . .
C28 C27 C31 C32 -128.2(8) . .
C26 C27 C31 C33A -138.6(9) . .
C28 C27 C31 C33A 43.6(10) . .
C26 C27 C31 C34A 117.0(7) . .
C28 C27 C31 C34A -60.8(7) . .
C26 C27 C31 C33 -55.7(7) . .
C28 C27 C31 C33 126.5(7) . .
C28 C29 C35 C36 126.4(4) . .
C30 C29 C35 C36 -51.7(5) . .
C28 C29 C35 C37 -112.6(4) . .
C30 C29 C35 C37 69.3(5) . .
C28 C29 C35 C38 7.2(6) . .
C30 C29 C35 C38 -170.9(4) . .
In1 O3 C39 C40 -110.6(6) 2_556 .
In1 O3 C39 C40 93.7(6) . .
C41 C42 C43 C44 -179.9(7) . .
C42 C43 C44 C45 -174.3(7) . .
C43 C44 C45 C46 169.3(7) . .
C50 C53 C52 C52 168(2) . 5_666
